data_2006960
loop_
_publ_author_name
'Bolte, Michael'

_publ_section_title
;
 3-Methoxy-2,4,6-triphenylpyridine at 173K
;
_journal_issue 1
_journal_name_full 'Acta Crystallographica Section C'
_journal_page_first 132
_journal_page_last 134
_journal_paper_doi 10.1107/S0108270197012778
_journal_volume 54
_journal_year 1998
_chemical_formula_sum 'C24 H19 N O'
_chemical_formula_weight 337.40
_chemical_name_systematic
;
3-Methoxy-2,4,6-triphenylpyridine
;
_space_group_IT_number 9
_symmetry_cell_setting monoclinic
_symmetry_space_group_name_Hall 'C -2yc'
_symmetry_space_group_name_H-M 'C 1 c 1'
_audit_creation_method SHELXL
_cell_angle_alpha 90
_cell_angle_beta 112.4720(10)
_cell_angle_gamma 90
_cell_formula_units_Z 4
_cell_length_a 9.89820(10)
_cell_length_b 20.4966(2)
_cell_length_c 9.73220(10)
_cell_measurement_reflns_used 7550
_cell_measurement_temperature 173
_cell_measurement_theta_max 26.00
_cell_measurement_theta_min 1.00
_cell_volume 1824.54(3)
_computing_cell_refinement SMART
_computing_data_collection 'SMART (Siemens, 1995)'
_computing_data_reduction 'SAINT (Siemens, 1995)'
_computing_molecular_graphics 'XP (Sheldrick, 1991)'
_computing_structure_refinement 'SHELXL96 (Sheldrick, 1996)'
_computing_structure_solution 'SHELXS96 (Sheldrick, 1990)'
_diffrn_ambient_temperature 173
_diffrn_measurement_device 'Siemens CCD three-circle diffractometer'
_diffrn_measurement_method \w
_diffrn_radiation_monochromator 'highly oriented graphite crystal'
_diffrn_radiation_source 'fine-focus sealed tube'
_diffrn_radiation_type MoK\a
_diffrn_radiation_wavelength 0.71073
_diffrn_reflns_av_R_equivalents 0.0325
_diffrn_reflns_av_sigmaI/netI 0.0270
_diffrn_reflns_limit_h_max 12
_diffrn_reflns_limit_h_min -12
_diffrn_reflns_limit_k_max 24
_diffrn_reflns_limit_k_min -25
_diffrn_reflns_limit_l_max 11
_diffrn_reflns_limit_l_min -12
_diffrn_reflns_number 8415
_diffrn_reflns_theta_max 26.31
_diffrn_reflns_theta_min 1.99
_diffrn_standards_decay_% 0
_diffrn_standards_interval_time 0
_diffrn_standards_number 0
_exptl_absorpt_coefficient_mu 0.075
_exptl_absorpt_correction_type none
_exptl_crystal_colour colourless
_exptl_crystal_density_diffrn 1.228
_exptl_crystal_density_meas ?
_exptl_crystal_density_method N/A
_exptl_crystal_description block
_exptl_crystal_F_000 712
_exptl_crystal_size_max 0.40
_exptl_crystal_size_mid 0.40
_exptl_crystal_size_min 0.40
_refine_diff_density_max 0.180
_refine_diff_density_min -0.165
_refine_ls_abs_structure_details 'Flack H D (1983), Acta Cryst. A39, 876-881'
_refine_ls_abs_structure_Flack 1.0(10)
_refine_ls_extinction_coef 0.0077(10)
_refine_ls_extinction_method SHELXL96_(Sheldrick,_1996)
_refine_ls_goodness_of_fit_all 1.048
_refine_ls_goodness_of_fit_obs 1.045
_refine_ls_hydrogen_treatment 'H atoms: see text below'
_refine_ls_matrix_type full
_refine_ls_number_parameters 236
_refine_ls_number_reflns 3398
_refine_ls_number_restraints 2
_refine_ls_restrained_S_all 1.048
_refine_ls_restrained_S_obs 1.044
_refine_ls_R_factor_all 0.0331
_refine_ls_R_factor_obs .0321
_refine_ls_shift/esd_max 0.001
_refine_ls_shift/esd_mean 0.000
_refine_ls_structure_factor_coef Fsqd
_refine_ls_weighting_details 'w = 1/[\s^2^(Fo^2^)+(0.0475P)^2^+0.6444P] where P=(Fo^2^+2Fc^2^)/3'
_refine_ls_weighting_scheme calc
_refine_ls_wR_factor_all 0.0855
_refine_ls_wR_factor_obs .0841
_reflns_number_observed 3314
_reflns_number_total 3398
_reflns_observed_criterion >2sigma(I)
_cod_data_source_file sk1146.cif
_cod_data_source_block schue6
_cod_depositor_comments
;
The following automatic conversions were performed:
'_symmetry_cell_setting' value 'Monoclinic' changed to 'monoclinic'
according to '/home/saulius/struct/CIF-dictionaries/cif_core.dic'
dictionary named 'cif_core.dic' version 2.4.1 from 2010-06-29.

Automatic conversion script
Id: cif_fix_enum 1527 2010-12-29 10:47:43Z saulius 

The following automatic conversions were performed:

'_symmetry_cell_setting' value 'Monoclinic' changed to 'monoclinic'
according to /home/saulius/struct/CIF-dictionaries/cif_core.dic
dictionary named 'cif_core.dic' version 2.4.1 from 2010-06-29.

Automatic conversion script
Id: cif_fix_values 1715 2011-07-08 13:25:40Z adriana 

The following automatic conversions were performed:

'_exptl_crystal_density_meas' value 'not_measured' was changed to '?'
- the value is perceived as not measured.

Automatic conversion script
Id: cif_fix_values 3008 2015-01-20 13:52:24Z robertas 

The following automatic conversions were performed:

'_refine_ls_weighting_scheme' value 'calc w =
1/[\s^2^(Fo^2^)+(0.0475P)^2^+0.6444P] where P=(Fo^2^+2Fc^2^)/3' was
changed to 'calc'. New tag '_refine_ls_weighting_details' was
created. The value of the new tag was set to 'w =
1/[\s^2^(Fo^2^)+(0.0475P)^2^+0.6444P] where P=(Fo^2^+2Fc^2^)/3'.

Automatic conversion script
Id: cif_fix_values 3143 2015-03-26 13:38:13Z robertas 
;
_cod_original_cell_volume 1824.53(3)
_cod_original_sg_symbol_H-M 'C c'
_cod_database_code 2006960

loop_
_symmetry_equiv_pos_as_xyz
'x, y, z'
'x, -y, z+1/2'
'x+1/2, y+1/2, z'
'x+1/2, -y+1/2, z+1/2'

loop_
_atom_site_aniso_label
_atom_site_aniso_U_11
_atom_site_aniso_U_22
_atom_site_aniso_U_33
_atom_site_aniso_U_12
_atom_site_aniso_U_13
_atom_site_aniso_U_23
N1 .0270(7) .0221(6) .0266(6) .0012(5) .0095(5) .0016(5)
C2 .0254(8) .0221(7) .0261(8) .0008(5) .0109(6) .0009(6)
C3 .0261(7) .0212(6) .0255(7) -.0010(6) .0107(6) -.0008(6)
O31 .0293(5) .0211(5) .0327(6) -.0039(4) .0095(4) -.0030(4)
C31 .0496(11) .0368(10) .0648(12) -.0165(8) .0342(10) -.0111(9)
C4 .0294(8) .0217(7) .0254(7) .0030(5) .0133(6) .0013(5)
C5 .0240(7) .0234(7) .0242(7) .0017(5) .0060(6) .0001(5)
C6 .0265(7) .0220(7) .0240(7) .0019(5) .0097(6) -.0001(5)
C21 .0264(7) .0242(7) .0271(7) .0005(6) .0111(6) .0054(6)
C22 .0319(8) .0316(8) .0297(8) .0022(6) .0089(6) -.0008(6)
C23 .0339(8) .0414(9) .0279(9) -.0037(7) .0079(7) -.0011(6)
C24 .0239(7) .0438(9) .0306(8) .0003(7) .0063(6) .0097(7)
C25 .0289(8) .0299(7) .0413(9) .0031(6) .0152(7) .0081(6)
C26 .0283(7) .0225(7) .0325(7) -.0011(6) .0109(6) .0031(6)
C41 .0241(7) .0203(7) .0307(8) .0011(5) .0108(6) .0033(6)
C42 .0300(8) .0253(7) .0294(8) .0018(6) .0094(6) .0004(6)
C43 .0387(9) .0262(8) .0415(9) .0058(6) .0176(7) -.0014(6)
C44 .0490(10) .0270(8) .0466(10) .0139(7) .0220(8) .0125(7)
C45 .0502(10) .0363(9) .0324(8) .0128(7) .0170(8) .0134(7)
C46 .0407(9) .0288(8) .0302(8) .0059(6) .0163(7) .0020(6)
C61 .0340(8) .0220(7) .0213(7) -.0002(6) .0091(6) .0020(5)
C62 .0378(9) .0250(7) .0329(8) .0023(6) .0098(7) -.0014(6)
C63 .0581(11) .0229(8) .0392(9) .0036(7) .0147(8) -.0011(7)
C64 .0631(12) .0265(8) .0282(8) -.0125(8) .0074(8) -.0040(6)
C65 .0395(9) .0390(9) .0341(9) -.0113(7) -.0003(7) .0010(7)
C66 .0338(8) .0267(7) .0322(8) -.0003(6) .0054(6) .0022(6)

loop_
_atom_site_label
_atom_site_fract_x
_atom_site_fract_y
_atom_site_fract_z
_atom_site_U_iso_or_equiv
_atom_site_thermal_displace_type
_atom_site_calc_flag
_atom_site_refinement_flags
_atom_site_occupancy
_atom_site_disorder_group
_atom_site_type_symbol
N1 .56594(13) .56727(6) .45165(14) .0255(3) Uani d . 1 . N
C2 .49161(15) .51216(7) .39311(15) .0242(3) Uani d . 1 . C
C3 .54917(16) .45020(7) .44733(16) .0240(3) Uani d . 1 . C
O31 .46806(11) .39456(5) .39061(12) .0284(2) Uani d . 1 . O
C31 .3894(2) .37358(9) .4797(2) .0467(5) Uani d . 1 . C
H31A .3333 .3342 .4360 .070 Uiso calc R 1 . H
H31B .3225 .4082 .4831 .070 Uiso calc R 1 . H
H31C .4586 .3640 .5808 .070 Uiso calc R 1 . H
C4 .68704(15) .44500(7) .56222(15) .0247(3) Uani d . 1 . C
C5 .76065(17) .50281(7) .62140(17) .0248(3) Uani d . 1 . C
H5 .8540 .5013 .7004 .030 Uiso calc R 1 . H
C6 .69744(15) .56284(7) .56475(15) .0242(3) Uani d . 1 . C
C21 .34425(16) .52138(7) .27228(16) .0256(3) Uani d . 1 . C
C22 .28443(18) .47768(8) .15396(18) .0319(3) Uani d . 1 . C
H22 .3388 .4404 .1474 .038 Uiso calc R 1 . H
C23 .14559(19) .48846(9) .04563(18) .0356(4) Uani d . 1 . C
H23 .1059 .4584 -.0340 .043 Uiso calc R 1 . H
C24 .06482(17) .54272(8) .05308(18) .0340(4) Uani d . 1 . C
H24 -.0304 .5495 -.0203 .041 Uiso calc R 1 . H
C25 .12393(17) .58697(8) .16821(19) .0329(3) Uani d . 1 . C
H25 .0696 .6245 .1731 .039 Uiso calc R 1 . H
C26 .26240(16) .57670(7) .27650(17) .0280(3) Uani d . 1 . C
H26 .3022 .6075 .3545 .034 Uiso calc R 1 . H
C41 .75441(15) .38030(7) .61970(16) .0249(3) Uani d . 1 . C
C42 .75962(16) .33139(7) .52183(17) .0288(3) Uani d . 1 . C
H42 .7159 .3385 .4176 .035 Uiso calc R 1 . H
C43 .82857(18) .27226(8) .57648(19) .0348(4) Uani d . 1 . C
H43 .8319 .2393 .5093 .042 Uiso calc R 1 . H
C44 .8925(2) .26130(8) .7286(2) .0398(4) Uani d . 1 . C
H44 .9399 .2210 .7655 .048 Uiso calc R 1 . H
C45 .8869(2) .30921(8) .82614(19) .0393(4) Uani d . 1 . C
H45 .9299 .3016 .9303 .047 Uiso calc R 1 . H
C46 .81851(18) .36877(8) .77251(18) .0324(3) Uani d . 1 . C
H46 .8156 .4016 .8403 .039 Uiso calc R 1 . H
C61 .77290(16) .62585(7) .62514(15) .0262(3) Uani d . 1 . C
C62 .69050(18) .68298(7) .60510(18) .0330(4) Uani d . 1 . C
H62 .5874 .6812 .5538 .040 Uiso calc R 1 . H
C63 .7575(2) .74228(8) .6592(2) .0412(4) Uani d . 1 . C
H63 .7000 .7807 .6443 .049 Uiso calc R 1 . H
C64 .9074(2) .74572(8) .73463(18) .0423(4) Uani d . 1 . C
H64 .9530 .7863 .7722 .051 Uiso calc R 1 . H
C65 .9905(2) .68956(8) .75496(19) .0418(4) Uani d . 1 . C
H65 1.0935 .6917 .8066 .050 Uiso calc R 1 . H
C66 .92398(18) .62983(7) .70018(19) .0330(3) Uani d . 1 . C
H66 .9821 .5916 .7141 .040 Uiso calc R 1 . H

loop_
_atom_type_symbol
_atom_type_description
_atom_type_scat_dispersion_real
_atom_type_scat_dispersion_imag
_atom_type_scat_source
C C 0.0033 0.0016 'International Tables Vol C Tables 4.2.6.8 and 6.1.1.4'
H H 0.0000 0.0000 'International Tables Vol C Tables 4.2.6.8 and 6.1.1.4'
N N 0.0061 0.0033 'International Tables Vol C Tables 4.2.6.8 and 6.1.1.4'
O O 0.0106 0.0060 'International Tables Vol C Tables 4.2.6.8 and 6.1.1.4'

loop_
_geom_angle_atom_site_label_1
_geom_angle_atom_site_label_2
_geom_angle_atom_site_label_3
_geom_angle
_geom_angle_publ_flag
C6 N1 C2 119.24(12) yes
N1 C2 C3 121.27(12) yes
N1 C2 C21 115.90(12) yes
C3 C2 C21 122.80(13) ?
O31 C3 C4 119.77(12) yes
O31 C3 C2 120.26(12) yes
C4 C3 C2 119.94(13) ?
C3 O31 C31 111.87(11) ?
C5 C4 C3 117.47(13) ?
C5 C4 C41 120.77(12) ?
C3 C4 C41 121.76(12) ?
C6 C5 C4 120.10(13) ?
N1 C6 C5 121.96(13) ?
N1 C6 C61 116.35(12) ?
C5 C6 C61 121.69(12) ?
C22 C21 C26 118.29(13) ?
C22 C21 C2 123.04(13) ?
C26 C21 C2 118.67(13) ?
C23 C22 C21 120.40(15) ?
C24 C23 C22 120.59(15) ?
C25 C24 C23 119.56(14) ?
C24 C25 C26 120.24(14) ?
C25 C26 C21 120.90(14) ?
C46 C41 C42 118.98(13) ?
C46 C41 C4 120.36(13) ?
C42 C41 C4 120.61(12) ?
C43 C42 C41 120.29(14) ?
C44 C43 C42 120.34(15) ?
C45 C44 C43 119.76(15) ?
C44 C45 C46 120.36(15) ?
C41 C46 C45 120.27(14) ?
C66 C61 C62 118.44(14) ?
C66 C61 C6 122.10(13) ?
C62 C61 C6 119.46(13) ?
C63 C62 C61 120.82(15) ?
C64 C63 C62 120.37(16) ?
C63 C64 C65 119.45(15) ?
C64 C65 C66 120.50(16) ?
C61 C66 C65 120.42(15) ?

loop_
_geom_bond_atom_site_label_1
_geom_bond_atom_site_label_2
_geom_bond_site_symmetry_2
_geom_bond_distance
_geom_bond_publ_flag
N1 C6 . 1.3486(18) yes
N1 C2 . 1.3497(18) yes
C2 C3 . 1.4093(19) ?
C2 C21 . 1.495(2) ?
C3 O31 . 1.3823(17) yes
C3 C4 . 1.3991(19) ?
O31 C31 . 1.435(2) yes
C4 C5 . 1.3950(19) ?
C4 C41 . 1.4936(18) ?
C5 C6 . 1.3947(19) ?
C6 C61 . 1.4952(19) ?
C21 C22 . 1.399(2) ?
C21 C26 . 1.403(2) ?
C22 C23 . 1.393(2) ?
C23 C24 . 1.388(3) ?
C24 C25 . 1.385(2) ?
C25 C26 . 1.389(2) ?
C41 C46 . 1.396(2) ?
C41 C42 . 1.397(2) ?
C42 C43 . 1.393(2) ?
C43 C44 . 1.388(3) ?
C44 C45 . 1.382(3) ?
C45 C46 . 1.397(2) ?
C61 C66 . 1.393(2) ?
C61 C62 . 1.398(2) ?
C62 C63 . 1.388(2) ?
C63 C64 . 1.384(3) ?
C64 C65 . 1.384(3) ?
C65 C66 . 1.396(2) ?

loop_
_geom_torsion_atom_site_label_1
_geom_torsion_atom_site_label_2
_geom_torsion_atom_site_label_3
_geom_torsion_atom_site_label_4
_geom_torsion
C6 N1 C2 C3 -0.37(19)
C6 N1 C2 C21 177.66(13)
N1 C2 C3 O31 176.83(12)
C21 C2 C3 O31 -1.1(2)
N1 C2 C3 C4 -1.2(2)
C21 C2 C3 C4 -179.05(13)
C4 C3 O31 C31 82.74(17)
C2 C3 O31 C31 -95.26(16)
O31 C3 C4 C5 -176.30(12)
C2 C3 C4 C5 1.70(19)
O31 C3 C4 C41 4.04(19)
C2 C3 C4 C41 -177.95(13)
C3 C4 C5 C6 -0.8(2)
C41 C4 C5 C6 178.85(13)
C2 N1 C6 C5 1.3(2)
C2 N1 C6 C61 -179.40(12)
C4 C5 C6 N1 -0.7(2)
C4 C5 C6 C61 -179.97(13)
N1 C2 C21 C22 147.50(14)
C3 C2 C21 C22 -34.5(2)
N1 C2 C21 C26 -31.83(19)
C3 C2 C21 C26 146.17(14)
C26 C21 C22 C23 -1.5(2)
C2 C21 C22 C23 179.15(15)
C21 C22 C23 C24 0.2(3)
C22 C23 C24 C25 0.9(3)
C23 C24 C25 C26 -0.8(2)
C24 C25 C26 C21 -0.5(2)
C22 C21 C26 C25 1.7(2)
C2 C21 C26 C25 -178.96(13)
C5 C4 C41 C46 46.8(2)
C3 C4 C41 C46 -133.56(15)
C5 C4 C41 C42 -130.56(15)
C3 C4 C41 C42 49.08(19)
C46 C41 C42 C43 -0.4(2)
C4 C41 C42 C43 177.04(14)
C41 C42 C43 C44 0.1(2)
C42 C43 C44 C45 0.3(3)
C43 C44 C45 C46 -0.6(3)
C42 C41 C46 C45 0.1(2)
C4 C41 C46 C45 -177.27(15)
C44 C45 C46 C41 0.3(3)
N1 C6 C61 C66 -156.41(14)
C5 C6 C61 C66 22.9(2)
N1 C6 C61 C62 22.97(19)
C5 C6 C61 C62 -157.74(15)
C66 C61 C62 C63 -0.2(2)
C6 C61 C62 C63 -179.65(15)
C61 C62 C63 C64 -0.3(3)
C62 C63 C64 C65 0.4(3)
C63 C64 C65 C66 -0.1(3)
C62 C61 C66 C65 0.6(2)
C6 C61 C66 C65 180.00(15)
C64 C65 C66 C61 -0.5(3)

loop_
_cod_related_entry_id
_cod_related_entry_database
_cod_related_entry_code
1 ChemSpider 21137275
